data_2216013
loop_
_publ_author_name
'Ji-Hua Deng'
'Gui-Quan Guo'
'Di-Chang Zhong'

_publ_section_title
Bis[<i>N</i>-aminocarbonyl-<i>N</i>'-(3-pyridylmethylene-\k<i>N</i>)hydrazine]diaquabis(thiocyanato-\k<i>N</i>)zinc(II)
_journal_coeditor_code IM2038
_journal_issue 11
_journal_name_full 'Acta Crystallographica Section E'
_journal_page_first m2696
_journal_page_last m2697
_journal_paper_doi 10.1107/S1600536807048908
_journal_volume 63
_journal_year 2007
_chemical_formula_iupac '[Zn (N C S)2 (C7 H8 N4 O)2 (H2 O)2]'
_chemical_formula_moiety 'C16 H20 N10 O4 S2 Zn'
_chemical_formula_sum 'C16 H20 N10 O4 S2 Zn'
_chemical_formula_weight 545.91
_chemical_name_systematic
;Bis[N-aminocarbonyl-N'-(3-pyridylmethylene-\kN)hydrazine]diaquabis(thiocyanato-
\kN)zinc(II)
;
_space_group_IT_number 2
_symmetry_cell_setting triclinic
_symmetry_space_group_name_Hall '-P 1'
_symmetry_space_group_name_H-M 'P -1'
_atom_sites_solution_hydrogens geom
_atom_sites_solution_primary direct
_atom_sites_solution_secondary difmap
_audit_creation_method SHELXL-97
_cell_angle_alpha 65.765(2)
_cell_angle_beta 82.438(2)
_cell_angle_gamma 74.637(2)
_cell_formula_units_Z 1
_cell_length_a 6.6610(10)
_cell_length_b 9.251(2)
_cell_length_c 10.328(2)
_cell_measurement_temperature 173(2)
_cell_measurement_theta_max 26.00
_cell_measurement_theta_min 2.16
_cell_volume 559.41(18)
_computing_cell_refinement 'SMART (Bruker, 2004)'
_computing_data_collection 'SMART (Bruker, 2004)'
_computing_data_reduction 'SAINT (Bruker, 2004)'
_computing_molecular_graphics 'SHELXTL (Sheldrick, 1997b)'
_computing_publication_material 'SHELXTL (Sheldrick, 1997b)'
_computing_structure_refinement 'SHELXL97 (Sheldrick, 1997a)'
_computing_structure_solution 'SHELXS97 (Sheldrick, 1997a)'
_diffrn_ambient_temperature 173(2)
_diffrn_measured_fraction_theta_full 0.988
_diffrn_measured_fraction_theta_max 0.988
_diffrn_measurement_device_type 'Bruker SMART CCD area-detector'
_diffrn_measurement_method '\f and \w'
_diffrn_radiation_monochromator graphite
_diffrn_radiation_source 'fine-focus sealed tube'
_diffrn_radiation_type MoK\a
_diffrn_radiation_wavelength 0.71073
_diffrn_reflns_av_R_equivalents 0.0732
_diffrn_reflns_av_sigmaI/netI 0.0594
_diffrn_reflns_limit_h_max 8
_diffrn_reflns_limit_h_min -8
_diffrn_reflns_limit_k_max 11
_diffrn_reflns_limit_k_min -11
_diffrn_reflns_limit_l_max 12
_diffrn_reflns_limit_l_min -10
_diffrn_reflns_number 4371
_diffrn_reflns_theta_full 26.00
_diffrn_reflns_theta_max 26.00
_diffrn_reflns_theta_min 2.16
_exptl_absorpt_coefficient_mu 1.331
_exptl_absorpt_correction_T_max 0.742
_exptl_absorpt_correction_T_min 0.626
_exptl_absorpt_correction_type multi-scan
_exptl_absorpt_process_details '(SADABS; Sheldrick, 1996)'
_exptl_crystal_colour white
_exptl_crystal_density_diffrn 1.621
_exptl_crystal_density_method 'not measured'
_exptl_crystal_description block
_exptl_crystal_F_000 280
_exptl_crystal_size_max 0.36
_exptl_crystal_size_mid 0.30
_exptl_crystal_size_min 0.22
_refine_diff_density_max 0.736
_refine_diff_density_min -0.583
_refine_ls_extinction_method none
_refine_ls_goodness_of_fit_ref 1.006
_refine_ls_hydrogen_treatment mixed
_refine_ls_matrix_type full
_refine_ls_number_parameters 159
_refine_ls_number_reflns 2169
_refine_ls_number_restraints 0
_refine_ls_restrained_S_all 1.006
_refine_ls_R_factor_all 0.0345
_refine_ls_R_factor_gt 0.0316
_refine_ls_shift/su_max 0.000
_refine_ls_shift/su_mean 0.000
_refine_ls_structure_factor_coef Fsqd
_refine_ls_weighting_details 'calc w=1/[\s^2^(Fo^2^)+(0.0572P)^2^+0.0984P] where P=(Fo^2^+2Fc^2^)/3'
_refine_ls_weighting_scheme calc
_refine_ls_wR_factor_gt 0.0928
_refine_ls_wR_factor_ref 0.1071
_reflns_number_gt 2028
_reflns_number_total 2169
_reflns_threshold_expression I>2\s(I)
_cod_data_source_file im2038.cif
_cod_data_source_block I
_cod_depositor_comments
;
The following automatic conversions were performed:
'_symmetry_cell_setting' value 'Triclinic' changed to 'triclinic'
according to '/home/saulius/struct/CIF-dictionaries/cif_core.dic'
dictionary named 'cif_core.dic' version 2.4.1 from 2010-06-29.

Automatic conversion script
Id: cif_fix_enum 1527 2010-12-29 10:47:43Z saulius 

The following automatic conversions were performed:

'_symmetry_cell_setting' value 'Triclinic' changed to 'triclinic'
according to /home/saulius/struct/CIF-dictionaries/cif_core.dic
dictionary named 'cif_core.dic' version 2.4.1 from 2010-06-29.

Automatic conversion script
Id: cif_fix_values 1715 2011-07-08 13:25:40Z adriana 
;
_cod_original_cell_volume 559.4(2)
_cod_database_code 2216013
_cod_database_fobs_code 2216013

loop_
_symmetry_equiv_pos_as_xyz
'x, y, z'
'-x, -y, -z'

loop_
_atom_site_type_symbol
_atom_site_label
_atom_site_fract_x
_atom_site_fract_y
_atom_site_fract_z
_atom_site_U_iso_or_equiv
_atom_site_adp_type
_atom_site_calc_flag
_atom_site_refinement_flags
_atom_site_occupancy
Zn Zn1 0.5000 0.5000 0.5000 0.01975(16) Uani d S 1
C C1 0.9145(3) 0.3158(3) 0.8704(2) 0.0194(4) Uani d . 1
C C2 0.8475(3) 0.1800(3) 0.9697(2) 0.0230(5) Uani d . 1
H H2 0.9054 0.1234 1.0614 0.028 Uiso calc R 1
C C3 0.6960(4) 0.1300(3) 0.9317(2) 0.0280(5) Uani d . 1
H H3 0.6530 0.0346 0.9956 0.034 Uiso calc R 1
C C4 0.6054(4) 0.2192(3) 0.7997(2) 0.0248(5) Uani d . 1
H H4 0.4991 0.1837 0.7761 0.030 Uiso calc R 1
C C5 0.8161(3) 0.3982(3) 0.7395(2) 0.0215(4) Uani d . 1
H H5 0.8609 0.4910 0.6719 0.026 Uiso calc R 1
C C6 1.0788(4) 0.3762(3) 0.8988(2) 0.0232(5) Uani d . 1
H H6 1.1187 0.4698 0.8285 0.028 Uiso calc R 1
C C7 1.4282(4) 0.2913(3) 1.1602(2) 0.0231(5) Uani d . 1
N N1 0.6620(3) 0.3537(2) 0.70405(18) 0.0191(4) Uani d . 1
N N2 1.1687(3) 0.3027(2) 1.01843(19) 0.0222(4) Uani d . 1
N N3 1.3182(3) 0.3681(2) 1.03825(19) 0.0245(4) Uani d . 1
H H3A 1.3433 0.4593 0.9726 0.029 Uiso calc R 1
N N4 1.3754(4) 0.1569(3) 1.2579(2) 0.0365(5) Uani d . 1
H H4A 1.4414 0.1037 1.3386 0.044 Uiso calc R 1
H H4B 1.2748 0.1218 1.2414 0.044 Uiso calc R 1
O O1 1.5688(3) 0.3483(2) 1.17600(17) 0.0269(4) Uani d . 1
O O2 0.7266(3) 0.3584(2) 0.40154(18) 0.0262(4) Uani d . 1
H H2A 0.672(5) 0.331(4) 0.355(3) 0.038(8) Uiso d . 1
H H2B 0.819(5) 0.276(4) 0.455(3) 0.034(8) Uiso d . 1
N N5 0.3130(3) 0.3310(3) 0.5528(2) 0.0286(4) Uani d . 1
C C8 0.2314(3) 0.2262(3) 0.5733(2) 0.0217(5) Uani d . 1
S S1 0.11985(9) 0.07746(7) 0.60024(7) 0.02934(19) Uani d . 1

loop_
_atom_site_aniso_label
_atom_site_aniso_U_11
_atom_site_aniso_U_22
_atom_site_aniso_U_33
_atom_site_aniso_U_12
_atom_site_aniso_U_13
_atom_site_aniso_U_23
Zn1 0.0215(2) 0.0237(2) 0.0187(2) -0.00941(15) -0.00541(14) -0.00894(17)
C1 0.0178(10) 0.0241(11) 0.0205(10) -0.0042(8) -0.0029(8) -0.0126(9)
C2 0.0232(11) 0.0272(11) 0.0198(10) -0.0048(9) -0.0049(8) -0.0098(9)
C3 0.0296(12) 0.0293(12) 0.0245(11) -0.0137(9) -0.0049(9) -0.0046(9)
C4 0.0254(11) 0.0275(12) 0.0258(11) -0.0105(9) -0.0050(9) -0.0108(10)
C5 0.0238(11) 0.0234(11) 0.0200(10) -0.0076(8) -0.0038(8) -0.0090(9)
C6 0.0255(11) 0.0254(11) 0.0217(10) -0.0084(9) -0.0061(9) -0.0090(9)
C7 0.0261(11) 0.0275(11) 0.0195(10) -0.0021(9) -0.0064(9) -0.0137(9)
N1 0.0178(8) 0.0243(9) 0.0194(8) -0.0053(7) -0.0031(7) -0.0117(7)
N2 0.0219(9) 0.0266(9) 0.0237(9) -0.0060(7) -0.0063(7) -0.0136(8)
N3 0.0262(10) 0.0268(10) 0.0243(9) -0.0087(8) -0.0106(8) -0.0095(8)
N4 0.0436(13) 0.0440(13) 0.0234(10) -0.0202(10) -0.0125(9) -0.0051(9)
O1 0.0285(9) 0.0323(9) 0.0265(8) -0.0067(7) -0.0114(7) -0.0152(7)
O2 0.0291(9) 0.0309(9) 0.0235(8) -0.0049(7) -0.0093(7) -0.0144(7)
N5 0.0314(11) 0.0318(10) 0.0262(10) -0.0125(8) -0.0105(8) -0.0087(8)
C8 0.0229(11) 0.0254(11) 0.0179(10) -0.0060(9) -0.0079(8) -0.0073(8)
S1 0.0290(3) 0.0257(3) 0.0373(4) -0.0123(3) -0.0048(3) -0.0115(3)

loop_
_atom_type_symbol
_atom_type_description
_atom_type_scat_dispersion_real
_atom_type_scat_dispersion_imag
_atom_type_scat_source
C C 0.0033 0.0016 'International Tables Vol C Tables 4.2.6.8 and 6.1.1.4'
H H 0.0000 0.0000 'International Tables Vol C Tables 4.2.6.8 and 6.1.1.4'
N N 0.0061 0.0033 'International Tables Vol C Tables 4.2.6.8 and 6.1.1.4'
O O 0.0106 0.0060 'International Tables Vol C Tables 4.2.6.8 and 6.1.1.4'
S S 0.1246 0.1234 'International Tables Vol C Tables 4.2.6.8 and 6.1.1.4'
Zn Zn 0.2839 1.4301 'International Tables Vol C Tables 4.2.6.8 and 6.1.1.4'

loop_
_geom_angle_atom_site_label_1
_geom_angle_atom_site_label_2
_geom_angle_atom_site_label_3
_geom_angle_site_symmetry_1
_geom_angle_site_symmetry_3
_geom_angle
_geom_angle_publ_flag
N5 Zn1 N5 . 2_666 180.0 n
N5 Zn1 O2 . 2_666 90.68(8) n
N5 Zn1 O2 2_666 2_666 89.32(8) n
N5 Zn1 O2 . . 89.32(8) n
N5 Zn1 O2 2_666 . 90.68(8) n
O2 Zn1 O2 2_666 . 180.0000(10) n
N5 Zn1 N1 . . 90.02(7) n
N5 Zn1 N1 2_666 . 89.98(7) n
O2 Zn1 N1 2_666 . 90.58(6) n
O2 Zn1 N1 . . 89.42(6) n
N5 Zn1 N1 . 2_666 89.98(7) n
N5 Zn1 N1 2_666 2_666 90.02(7) n
O2 Zn1 N1 2_666 2_666 89.42(6) n
O2 Zn1 N1 . 2_666 90.58(6) n
N1 Zn1 N1 . 2_666 180.0 n
C2 C1 C5 . . 117.9(2) ?
C2 C1 C6 . . 122.8(2) ?
C5 C1 C6 . . 119.3(2) ?
C3 C2 C1 . . 118.5(2) ?
C3 C2 H2 . . 120.8 ?
C1 C2 H2 . . 120.8 ?
C2 C3 C4 . . 120.0(2) ?
C2 C3 H3 . . 120.0 ?
C4 C3 H3 . . 120.0 ?
N1 C4 C3 . . 122.7(2) ?
N1 C4 H4 . . 118.7 ?
C3 C4 H4 . . 118.7 ?
N1 C5 C1 . . 123.8(2) ?
N1 C5 H5 . . 118.1 ?
C1 C5 H5 . . 118.1 ?
N2 C6 C1 . . 119.9(2) ?
N2 C6 H6 . . 120.1 ?
C1 C6 H6 . . 120.1 ?
O1 C7 N4 . . 123.7(2) ?
O1 C7 N3 . . 119.6(2) ?
N4 C7 N3 . . 116.8(2) ?
C5 N1 C4 . . 117.08(18) ?
C5 N1 Zn1 . . 121.60(14) ?
C4 N1 Zn1 . . 121.28(15) ?
C6 N2 N3 . . 116.5(2) ?
C7 N3 N2 . . 119.70(19) ?
C7 N3 H3A . . 120.1 ?
N2 N3 H3A . . 120.1 ?
C7 N4 H4A . . 120.0 ?
C7 N4 H4B . . 120.0 ?
H4A N4 H4B . . 120.0 ?
Zn1 O2 H2A . . 111(2) ?
Zn1 O2 H2B . . 118.7(19) ?
H2A O2 H2B . . 110(3) ?
C8 N5 Zn1 . . 170.6(2) ?
N5 C8 S1 . . 178.9(2) ?

loop_
_geom_bond_atom_site_label_1
_geom_bond_atom_site_label_2
_geom_bond_site_symmetry_2
_geom_bond_distance
_geom_bond_publ_flag
Zn1 N5 . 2.109(2) ?
Zn1 N5 2_666 2.109(2) ?
Zn1 O2 2_666 2.1611(16) ?
Zn1 O2 . 2.1611(16) n
Zn1 N1 . 2.2182(18) n
Zn1 N1 2_666 2.2182(18) ?
C1 C2 . 1.396(3) n
C1 C5 . 1.400(3) ?
C1 C6 . 1.463(3) ?
C2 C3 . 1.373(3) ?
C2 H2 . 0.9500 ?
C3 C4 . 1.391(3) ?
C3 H3 . 0.9500 ?
C4 N1 . 1.344(3) ?
C4 H4 . 0.9500 ?
C5 N1 . 1.343(3) ?
C5 H5 . 0.9500 ?
C6 N2 . 1.280(3) ?
C6 H6 . 0.9500 ?
C7 O1 . 1.247(3) n
C7 N4 . 1.340(3) n
C7 N3 . 1.364(3) ?
N2 N3 . 1.369(3) ?
N3 H3A . 0.8800 ?
N4 H4A . 0.8800 ?
N4 H4B . 0.8800 ?
O2 H2A . 0.79(4) ?
O2 H2B . 0.87(3) ?
N5 C8 . 1.167(3) n
C8 S1 . 1.641(2) n

loop_
_geom_hbond_atom_site_label_D
_geom_hbond_atom_site_label_H
_geom_hbond_atom_site_label_A
_geom_hbond_site_symmetry_A
_geom_hbond_distance_DH
_geom_hbond_distance_HA
_geom_hbond_distance_DA
_geom_hbond_angle_DHA
_geom_hbond_publ_flag
O2 H2A O1 1_454 0.79(3) 1.99(3) 2.723(3) 155(3) y
O2 H2B S1 1_655 0.87(3) 2.49(3) 3.355(2) 170(3) y
N3 H3A O1 2_867 0.88 1.98 2.862(3) 174 y
